data_1522139
loop_
_publ_author_name
'Wang, M.'
'McDonald, R.'
'Mar, A.'

_publ_section_title
;
 Nonstoichiometric rare-earth copper arsenides RE Cu1+x As2 (RE = La, Ce,
 Pr)
;
_journal_name_full 'Journal of Solid State Chemistry'
_journal_page_first 140
_journal_page_last 145
_journal_volume 147
_journal_year 1999
_chemical_formula_sum 'As2 Ce Cu1.1'
_chemical_name_systematic 'Ce Cu1.1 As2'
_space_group_IT_number 129
_symmetry_space_group_name_Hall '-P 4a 2a'
_symmetry_space_group_name_H-M 'P 4/n m m :2'
_cell_angle_alpha 90
_cell_angle_beta 90
_cell_angle_gamma 90
_cell_formula_units_Z 2
_cell_length_a 4.0265
_cell_length_b 4.0265
_cell_length_c 10.071
_cell_volume 163.278
_citation_journal_id_ASTM JSSCBI
_cod_data_source_file Wang_JSSCBI_1999_291.cif
_cod_data_source_block As2Ce1Cu1.1
_cod_original_cell_volume 163.2781
_cod_original_formula_sum 'As2 Ce1 Cu1.1'
_cod_database_code 1522139

loop_
_symmetry_equiv_pos_as_xyz
x,y,z
-y+1/2,x,z
-x+1/2,-y+1/2,z
y,-x+1/2,z
x+1/2,-y,-z
y+1/2,x+1/2,-z
-x,y+1/2,-z
-y,-x,-z
-x,-y,-z
y-1/2,-x,-z
x-1/2,y-1/2,-z
-y,x-1/2,-z
-x-1/2,y,z
-y-1/2,-x-1/2,z
x,-y-1/2,z
y,x,z

loop_
_atom_site_label
_atom_site_type_symbol
_atom_site_fract_x
_atom_site_fract_y
_atom_site_fract_z
_atom_site_occupancy
_atom_site_U_iso_or_equiv
Ce1 Ce+3 0.25 0.25 0.24179 1 0.0
As2 As-3 0.25 0.25 0.64944 1 0.0
Cu1 Cu+1 0.75 0.25 0.5 1 0.0
As1 As-1 0.75 0.25 0 1 0.0
Cu2 Cu+1 0.75 0.75 0.1127 0.101 0.0
